data_2106681
loop_
_publ_author_name
'Gebert, W.'
'Tillmanns, E.'

_publ_section_title
;
 Die Kristallstruktur von Dizirkondiorthophosphat
;
_journal_name_full 'Acta Crystallographica B (24,1968-38,1982)'
_journal_page_first 1768
_journal_page_last 1770
_journal_volume 31
_journal_year 1975
_chemical_formula_sum 'O9 P2 Zr2'
_chemical_name_systematic 'Zr2 O (P O4)2'
_space_group_IT_number 64
_symmetry_space_group_name_Hall '-C 2ac 2'
_symmetry_space_group_name_H-M 'C m c a'
_cell_angle_alpha 90
_cell_angle_beta 90
_cell_angle_gamma 90
_cell_formula_units_Z 4
_cell_length_a 6.624
_cell_length_b 8.637
_cell_length_c 11.872
_cell_volume 679.215
_citation_journal_id_ASTM ACBCAR
_cod_data_source_file Gebert_ACBCAR_1975_47.cif
_cod_data_source_block O9P2Zr2
_cod_original_cell_volume 679.2148
_cod_database_code 2106681

loop_
_symmetry_equiv_pos_as_xyz
x,y,z
-x+1/2,-y,z+1/2
x,-y,-z
-x+1/2,y,-z+1/2
-x,-y,-z
x-1/2,y,-z-1/2
-x,y,z
x-1/2,-y,z-1/2
x+1/2,y+1/2,z
-x+1,-y+1/2,z+1/2
x+1/2,-y+1/2,-z
-x+1,y+1/2,-z+1/2
-x+1/2,-y+1/2,-z
x,y+1/2,-z-1/2
-x+1/2,y+1/2,z
x,-y+1/2,z-1/2

loop_
_atom_site_label
_atom_site_type_symbol
_atom_site_fract_x
_atom_site_fract_y
_atom_site_fract_z
_atom_site_occupancy
_atom_site_U_iso_or_equiv
Zr1 Zr+4 0 0.20583 0.43737 1 0.0
O1 O-2 0.17589 0.19016 0.08489 1 0.0
O3 O-2 0.5 0 0 1 0.0
P1 P+5 0 0.1063 0.14711 1 0.0
O4 O-2 0.5 0.4359 0.12334 1 0.0
O2 O-2 0.5 0.13805 0.22866 1 0.0
